data_7013649
loop_
_publ_author_name
'Stuart D. Reid'
'Alexander J. Blake'
'Walter K\"ockenberger'
'Claire Wilson'
'Jason B. Love'

_publ_section_title
;
 Double-stranded, [4 + 4] helicates of Fe(II) and Mn(II) supported by
 an extended dipyrrolide ligand
;
_journal_issue 23
_journal_name_full 'Dalton Trans.'
_journal_page_first 4387
_journal_page_last 4388
_journal_paper_doi 10.1039/b311093a
_journal_year 2003
_chemical_formula_sum 'C42 H60 Fe2 N8'
_chemical_formula_weight 788.68
_chemical_name_systematic
;
?
;
_space_group_IT_number 2
_symmetry_cell_setting triclinic
_symmetry_space_group_name_Hall '-P 1'
_symmetry_space_group_name_H-M 'P -1'
_atom_sites_solution_hydrogens geom
_atom_sites_solution_primary direct
_atom_sites_solution_secondary difmap
_audit_creation_method SHELXL-97
_cell_angle_alpha 72.860(2)
_cell_angle_beta 80.369(2)
_cell_angle_gamma 72.095(2)
_cell_formula_units_Z 2
_cell_length_a 11.0298(13)
_cell_length_b 13.728(2)
_cell_length_c 15.100(2)
_cell_measurement_reflns_used 4976
_cell_measurement_temperature 150(2)
_cell_measurement_theta_max 27.5
_cell_measurement_theta_min 2.15
_cell_volume 2071.6(5)
_computing_cell_refinement 'Bruker SAINT version 6.36a (Bruker, 2002)'
_computing_data_collection 'Bruker SMART version 5.624 (Bruker, 2001)'
_computing_data_reduction 'Bruker SAINT; Bruker SHELXTL (Bruker, 2001)'
_computing_publication_material 'SHELXL-97; PLATON (Spek, 2003)'
_computing_structure_refinement 'SHELXL-97 (Sheldrick, 1997)'
_computing_structure_solution 'SHELXS-97 (Sheldrick, 1990)'
_diffrn_ambient_temperature 150(2)
_diffrn_measured_fraction_theta_full 0.959
_diffrn_measured_fraction_theta_max 0.947
_diffrn_measurement_device_type 'Bruker SMART1000 CCD area detector'
_diffrn_measurement_method omega
_diffrn_radiation_monochromator graphite
_diffrn_radiation_source 'normal-focus sealed tube'
_diffrn_radiation_type MoK\a
_diffrn_radiation_wavelength 0.71073
_diffrn_reflns_av_R_equivalents 0.032
_diffrn_reflns_av_sigmaI/netI 0.0509
_diffrn_reflns_limit_h_max 14
_diffrn_reflns_limit_h_min -14
_diffrn_reflns_limit_k_max 17
_diffrn_reflns_limit_k_min -17
_diffrn_reflns_limit_l_max 19
_diffrn_reflns_limit_l_min -19
_diffrn_reflns_number 17851
_diffrn_reflns_theta_full 27.50
_diffrn_reflns_theta_max 27.59
_diffrn_reflns_theta_min 1.61
_diffrn_standards_decay_% 0
_exptl_absorpt_coefficient_mu 0.739
_exptl_absorpt_correction_T_max 1.000
_exptl_absorpt_correction_T_min 0.900
_exptl_absorpt_correction_type multi-scan
_exptl_absorpt_process_details 'Bruker SADABS v2.03 (2002)'
_exptl_crystal_colour orange
_exptl_crystal_density_diffrn 1.264
_exptl_crystal_density_method 'not measured'
_exptl_crystal_description column
_exptl_crystal_F_000 840
_exptl_crystal_size_max 0.28
_exptl_crystal_size_mid 0.14
_exptl_crystal_size_min 0.03
_refine_diff_density_max 1.261
_refine_diff_density_min -0.433
_refine_diff_density_rms 0.077
_refine_ls_extinction_method none
_refine_ls_goodness_of_fit_ref 1.026
_refine_ls_hydrogen_treatment 'riding model'
_refine_ls_matrix_type full
_refine_ls_number_parameters 470
_refine_ls_number_reflns 9114
_refine_ls_number_restraints 0
_refine_ls_restrained_S_all 1.026
_refine_ls_R_factor_all 0.0719
_refine_ls_R_factor_gt 0.0463
_refine_ls_shift/su_max 0.001
_refine_ls_shift/su_mean 0.000
_refine_ls_structure_factor_coef Fsqd
_refine_ls_weighting_details 'calc w=1/[\s^2^(Fo^2^)+(0.0681P)^2^+0.9670P] where P=(Fo^2^+2Fc^2^)/3'
_refine_ls_weighting_scheme calc
_refine_ls_wR_factor_gt 0.1122
_refine_ls_wR_factor_ref 0.1284
_reflns_number_gt 6750
_reflns_number_total 9114
_reflns_threshold_expression >2sigma(I)
_cod_data_source_file b311093a.txt
_cod_data_source_block fepytb
_cod_depositor_comments
;
The following automatic conversions were performed:
'_symmetry_cell_setting' value 'Triclinic' changed to 'triclinic'
according to '/home/saulius/struct/CIF-dictionaries/cif_core.dic'
dictionary named 'cif_core.dic' version 2.4.1 from 2010-06-29.

Automatic conversion script
Id: cif_fix_enum 1527 2010-12-29 10:47:43Z saulius 
;
_cod_original_sg_symbol_H-M P-1
_cod_database_code 7013649

loop_
_symmetry_equiv_pos_as_xyz
'x, y, z'
'-x, -y, -z'

loop_
_atom_site_label
_atom_site_type_symbol
_atom_site_fract_x
_atom_site_fract_y
_atom_site_fract_z
_atom_site_U_iso_or_equiv
_atom_site_adp_type
_atom_site_occupancy
_atom_site_symmetry_multiplicity
_atom_site_calc_flag
_atom_site_refinement_flags
_atom_site_disorder_assembly
_atom_site_disorder_group
Fe1 Fe 0.28678(4) 0.05114(3) 0.30416(3) 0.01933(11) Uani 1 1 d . . .
N1 N 0.3320(2) -0.10790(17) 0.38287(15) 0.0195(5) Uani 1 1 d . . .
C1 C 0.2401(3) -0.2615(3) 0.4320(3) 0.0392(8) Uani 1 1 d . . .
H1D H 0.3235 -0.3108 0.4216 0.059 Uiso 1 1 calc R . .
H1E H 0.1963 -0.2344 0.3747 0.059 Uiso 1 1 calc R . .
H1F H 0.1883 -0.2985 0.4818 0.059 Uiso 1 1 calc R . .
Fe2 Fe 0.33610(4) 0.39071(3) 0.25644(3) 0.01917(11) Uani 1 1 d . . .
N2 N 0.4718(2) 0.00991(17) 0.25402(15) 0.0204(5) Uani 1 1 d . . .
C2 C 0.1295(3) -0.0926(2) 0.4758(2) 0.0284(6) Uani 1 1 d . . .
H2D H 0.1413 -0.0333 0.4937 0.043 Uiso 1 1 calc R . .
H2E H 0.0778 -0.1298 0.5256 0.043 Uiso 1 1 calc R . .
H2F H 0.0858 -0.0657 0.4185 0.043 Uiso 1 1 calc R . .
N3 N 0.3540(2) 0.31314(17) 0.15823(15) 0.0200(5) Uani 1 1 d . . .
C3 C 0.3301(3) -0.2078(3) 0.5471(2) 0.0385(8) Uani 1 1 d . . .
H3D H 0.3410 -0.1472 0.5634 0.058 Uiso 1 1 calc R . .
H3E H 0.4143 -0.2557 0.5357 0.058 Uiso 1 1 calc R . .
H3F H 0.2810 -0.2457 0.5984 0.058 Uiso 1 1 calc R . .
N4 N 0.1712(2) 0.49083(17) 0.18994(16) 0.0214(5) Uani 1 1 d . . .
C4 C 0.2591(3) -0.1688(2) 0.45989(19) 0.0219(6) Uani 1 1 d . . .
N5 N 0.1407(2) 0.07911(17) 0.21845(15) 0.0209(5) Uani 1 1 d . . .
C5 C 0.4420(2) -0.1569(2) 0.34893(19) 0.0211(5) Uani 1 1 d . . .
H5B H 0.4738 -0.2316 0.3714 0.025 Uiso 1 1 calc R . .
N6 N 0.1655(2) 0.17346(17) 0.34942(15) 0.0192(5) Uani 1 1 d . . .
C6 C 0.5151(3) -0.0995(2) 0.27838(19) 0.0221(6) Uani 1 1 d . . .
N7 N 0.3331(2) 0.35923(17) 0.39611(15) 0.0194(5) Uani 1 1 d . . .
C7 C 0.6296(3) -0.1324(2) 0.2267(2) 0.0275(6) Uani 1 1 d . . .
H7B H 0.6782 -0.2034 0.2293 0.033 Uiso 1 1 calc R . .
N8 N 0.4537(2) 0.48570(18) 0.25912(16) 0.0222(5) Uani 1 1 d . . .
C8 C 0.6592(3) -0.0406(2) 0.1703(2) 0.0275(6) Uani 1 1 d . . .
H8B H 0.7321 -0.0372 0.1272 0.033 Uiso 1 1 calc R . .
C9 C 0.5615(3) 0.0455(2) 0.18919(19) 0.0221(6) Uani 1 1 d . . .
C10 C 0.5546(3) 0.1620(2) 0.15691(19) 0.0218(6) Uani 1 1 d . . .
C11 C 0.5898(3) 0.1936(2) 0.2372(2) 0.0270(6) Uani 1 1 d . . .
H11D H 0.5284 0.1813 0.2913 0.041 Uiso 1 1 calc R . .
H11E H 0.5874 0.2688 0.2175 0.041 Uiso 1 1 calc R . .
H11F H 0.6760 0.1508 0.2537 0.041 Uiso 1 1 calc R . .
C12 C 0.6534(3) 0.1826(2) 0.0735(2) 0.0316(7) Uani 1 1 d . . .
H12D H 0.6333 0.1632 0.0213 0.047 Uiso 1 1 calc R . .
H12E H 0.7391 0.1399 0.0912 0.047 Uiso 1 1 calc R . .
H12F H 0.6505 0.2579 0.0550 0.047 Uiso 1 1 calc R . .
C13 C 0.4234(3) 0.2272(2) 0.12719(18) 0.0206(5) Uani 1 1 d . . .
C14 C 0.3609(3) 0.2158(2) 0.0591(2) 0.0258(6) Uani 1 1 d . . .
H14B H 0.3895 0.1618 0.0269 0.031 Uiso 1 1 calc R . .
C15 C 0.2489(3) 0.2986(2) 0.0472(2) 0.0263(6) Uani 1 1 d . . .
H15B H 0.1865 0.3122 0.0055 0.032 Uiso 1 1 calc R . .
C16 C 0.2464(3) 0.3574(2) 0.10863(19) 0.0213(6) Uani 1 1 d . . .
C17 C 0.1562(3) 0.4504(2) 0.12675(19) 0.0231(6) Uani 1 1 d . . .
H17B H 0.0836 0.4832 0.0917 0.028 Uiso 1 1 calc R . .
C18 C 0.0820(3) 0.5945(2) 0.2003(2) 0.0259(6) Uani 1 1 d . . .
C19 C -0.0574(3) 0.5917(3) 0.2107(3) 0.0395(8) Uani 1 1 d . . .
H19D H -0.0717 0.5362 0.2662 0.059 Uiso 1 1 calc R . .
H19E H -0.0760 0.5766 0.1557 0.059 Uiso 1 1 calc R . .
H19F H -0.1139 0.6605 0.2169 0.059 Uiso 1 1 calc R . .
C20 C 0.1121(3) 0.6144(3) 0.2860(3) 0.0425(9) Uani 1 1 d . . .
H20D H 0.2014 0.6161 0.2791 0.064 Uiso 1 1 calc R . .
H20E H 0.0986 0.5575 0.3405 0.064 Uiso 1 1 calc R . .
H20F H 0.0558 0.6825 0.2942 0.064 Uiso 1 1 calc R . .
C21 C 0.1038(4) 0.6811(3) 0.1137(3) 0.0449(9) Uani 1 1 d . . .
H21D H 0.1930 0.6830 0.1069 0.067 Uiso 1 1 calc R . .
H21E H 0.0472 0.7498 0.1200 0.067 Uiso 1 1 calc R . .
H21F H 0.0852 0.6659 0.0587 0.067 Uiso 1 1 calc R . .
C22 C 0.0856(3) 0.0915(3) 0.0609(2) 0.0379(8) Uani 1 1 d . . .
H22D H 0.1537 0.1255 0.0317 0.057 Uiso 1 1 calc R . .
H22E H 0.0053 0.1460 0.0676 0.057 Uiso 1 1 calc R . .
H22F H 0.0750 0.0494 0.0219 0.057 Uiso 1 1 calc R . .
C23 C 0.0152(3) -0.0341(3) 0.2029(2) 0.0365(7) Uani 1 1 d . . .
H23D H 0.0385 -0.0803 0.2643 0.055 Uiso 1 1 calc R . .
H23E H 0.0045 -0.0765 0.1642 0.055 Uiso 1 1 calc R . .
H23F H -0.0652 0.0201 0.2099 0.055 Uiso 1 1 calc R . .
C24 C 0.2460(3) -0.0642(3) 0.1467(3) 0.0420(8) Uani 1 1 d . . .
H24D H 0.3135 -0.0295 0.1170 0.063 Uiso 1 1 calc R . .
H24E H 0.2362 -0.1072 0.1082 0.063 Uiso 1 1 calc R . .
H24F H 0.2692 -0.1098 0.2082 0.063 Uiso 1 1 calc R . .
C25 C 0.1209(3) 0.0193(2) 0.15676(19) 0.0259(6) Uani 1 1 d . . .
C26 C 0.0517(3) 0.1631(2) 0.2304(2) 0.0239(6) Uani 1 1 d . . .
H26B H -0.0206 0.1893 0.1951 0.029 Uiso 1 1 calc R . .
C27 C 0.0616(3) 0.2160(2) 0.29535(19) 0.0208(5) Uani 1 1 d . . .
C28 C -0.0173(3) 0.3070(2) 0.3184(2) 0.0243(6) Uani 1 1 d . . .
H28B H -0.0940 0.3511 0.2915 0.029 Uiso 1 1 calc R . .
C29 C 0.0376(3) 0.3209(2) 0.3885(2) 0.0238(6) Uani 1 1 d . . .
H29B H 0.0055 0.3766 0.4187 0.029 Uiso 1 1 calc R . .
C30 C 0.1492(2) 0.2375(2) 0.40625(18) 0.0195(5) Uani 1 1 d . . .
C31 C 0.2343(2) 0.2131(2) 0.48371(18) 0.0196(5) Uani 1 1 d . . .
C32 C 0.3527(3) 0.1192(2) 0.4788(2) 0.0252(6) Uani 1 1 d . . .
H32D H 0.4039 0.1364 0.4197 0.038 Uiso 1 1 calc R . .
H32E H 0.3256 0.0562 0.4831 0.038 Uiso 1 1 calc R . .
H32F H 0.4042 0.1051 0.5305 0.038 Uiso 1 1 calc R . .
C33 C 0.1564(3) 0.1833(2) 0.5772(2) 0.0290(6) Uani 1 1 d . . .
H33D H 0.0802 0.2422 0.5819 0.044 Uiso 1 1 calc R . .
H33E H 0.2089 0.1688 0.6283 0.044 Uiso 1 1 calc R . .
H33F H 0.1304 0.1200 0.5809 0.044 Uiso 1 1 calc R . .
C34 C 0.2784(3) 0.3090(2) 0.47745(18) 0.0203(5) Uani 1 1 d . . .
C35 C 0.2824(3) 0.3541(2) 0.54824(19) 0.0246(6) Uani 1 1 d . . .
H35B H 0.2497 0.3340 0.6112 0.030 Uiso 1 1 calc R . .
C36 C 0.3437(3) 0.4344(2) 0.50907(19) 0.0254(6) Uani 1 1 d . . .
H36B H 0.3601 0.4796 0.5399 0.030 Uiso 1 1 calc R . .
C37 C 0.3754(3) 0.4347(2) 0.41617(19) 0.0207(5) Uani 1 1 d . . .
C38 C 0.4424(3) 0.4957(2) 0.34323(19) 0.0220(6) Uani 1 1 d . . .
H38B H 0.4789 0.5438 0.3561 0.026 Uiso 1 1 calc R . .
C39 C 0.5300(3) 0.5459(2) 0.1847(2) 0.0262(6) Uani 1 1 d . . .
C40 C 0.6697(4) 0.4996(4) 0.2023(3) 0.0612(12) Uani 1 1 d . . .
H40D H 0.6959 0.4243 0.2034 0.092 Uiso 1 1 calc R . .
H40E H 0.6826 0.5072 0.2624 0.092 Uiso 1 1 calc R . .
H40F H 0.7212 0.5372 0.1527 0.092 Uiso 1 1 calc R . .
C41 C 0.4860(5) 0.6637(3) 0.1827(3) 0.0582(12) Uani 1 1 d . . .
H41D H 0.3954 0.6922 0.1711 0.087 Uiso 1 1 calc R . .
H41E H 0.5366 0.7022 0.1329 0.087 Uiso 1 1 calc R . .
H41F H 0.4980 0.6722 0.2426 0.087 Uiso 1 1 calc R . .
C42 C 0.5082(3) 0.5329(3) 0.0935(2) 0.0384(8) Uani 1 1 d . . .
H42D H 0.5363 0.4576 0.0947 0.058 Uiso 1 1 calc R . .
H42E H 0.5571 0.5717 0.0428 0.058 Uiso 1 1 calc R . .
H42F H 0.4169 0.5610 0.0838 0.058 Uiso 1 1 calc R . .

loop_
_atom_site_aniso_label
_atom_site_aniso_U_11
_atom_site_aniso_U_22
_atom_site_aniso_U_33
_atom_site_aniso_U_23
_atom_site_aniso_U_13
_atom_site_aniso_U_12
Fe1 0.0174(2) 0.0186(2) 0.0208(2) -0.00651(15) -0.00004(15) -0.00276(15)
N1 0.0178(11) 0.0195(11) 0.0210(11) -0.0052(9) -0.0006(9) -0.0054(9)
C1 0.0440(19) 0.0281(16) 0.051(2) -0.0180(15) 0.0164(16) -0.0202(15)
Fe2 0.0205(2) 0.0203(2) 0.0182(2) -0.00637(15) -0.00167(15) -0.00640(15)
N2 0.0202(11) 0.0202(11) 0.0198(11) -0.0064(9) 0.0008(9) -0.0043(9)
C2 0.0233(15) 0.0250(15) 0.0339(16) -0.0069(12) 0.0054(12) -0.0073(12)
N3 0.0216(12) 0.0186(11) 0.0195(11) -0.0048(9) 0.0003(9) -0.0065(9)
C3 0.0308(17) 0.048(2) 0.0254(16) 0.0081(14) -0.0033(13) -0.0111(15)
N4 0.0205(12) 0.0191(11) 0.0233(12) -0.0047(9) -0.0017(9) -0.0045(9)
C4 0.0207(13) 0.0188(13) 0.0233(14) -0.0043(11) 0.0011(11) -0.0040(11)
N5 0.0240(12) 0.0207(11) 0.0194(11) -0.0065(9) -0.0011(9) -0.0072(9)
C5 0.0205(13) 0.0165(13) 0.0252(14) -0.0061(10) -0.0031(11) -0.0023(10)
N6 0.0180(11) 0.0204(11) 0.0191(11) -0.0060(9) -0.0006(9) -0.0051(9)
C6 0.0199(13) 0.0209(13) 0.0253(14) -0.0084(11) -0.0012(11) -0.0032(11)
N7 0.0199(11) 0.0200(11) 0.0187(11) -0.0046(9) -0.0014(9) -0.0067(9)
C7 0.0217(14) 0.0237(14) 0.0338(16) -0.0100(12) 0.0019(12) -0.0013(11)
N8 0.0243(12) 0.0210(12) 0.0217(12) -0.0036(9) -0.0018(9) -0.0089(9)
C8 0.0236(15) 0.0287(15) 0.0281(15) -0.0098(12) 0.0047(12) -0.0054(12)
C9 0.0215(13) 0.0255(14) 0.0193(13) -0.0073(11) 0.0016(11) -0.0067(11)
C10 0.0209(14) 0.0223(14) 0.0206(14) -0.0060(11) 0.0035(11) -0.0061(11)
C11 0.0275(15) 0.0279(15) 0.0282(15) -0.0091(12) -0.0031(12) -0.0091(12)
C12 0.0269(15) 0.0326(16) 0.0310(16) -0.0056(13) 0.0087(13) -0.0105(13)
C13 0.0245(14) 0.0196(13) 0.0174(13) -0.0034(10) 0.0019(11) -0.0088(11)
C14 0.0302(15) 0.0250(14) 0.0248(15) -0.0081(11) -0.0009(12) -0.0101(12)
C15 0.0301(15) 0.0271(15) 0.0237(15) -0.0056(12) -0.0065(12) -0.0095(12)
C16 0.0234(14) 0.0209(13) 0.0218(14) -0.0058(11) -0.0024(11) -0.0084(11)
C17 0.0237(14) 0.0228(14) 0.0227(14) -0.0029(11) -0.0052(11) -0.0077(11)
C18 0.0229(14) 0.0213(14) 0.0317(16) -0.0082(12) -0.0029(12) -0.0019(11)
C19 0.0232(16) 0.0360(18) 0.059(2) -0.0178(16) -0.0036(15) -0.0026(13)
C20 0.0363(19) 0.0387(19) 0.056(2) -0.0291(17) -0.0122(16) 0.0058(15)
C21 0.051(2) 0.0242(16) 0.051(2) -0.0073(15) 0.0040(17) -0.0052(15)
C22 0.052(2) 0.0393(18) 0.0285(17) -0.0087(14) -0.0111(15) -0.0171(16)
C23 0.0451(19) 0.0343(17) 0.0383(18) -0.0132(14) -0.0003(15) -0.0208(15)
C24 0.0410(19) 0.044(2) 0.045(2) -0.0293(17) -0.0068(16) 0.0008(16)
C25 0.0325(16) 0.0275(15) 0.0212(14) -0.0098(11) -0.0036(12) -0.0091(12)
C26 0.0214(14) 0.0227(14) 0.0259(15) -0.0040(11) -0.0030(11) -0.0053(11)
C27 0.0208(13) 0.0171(13) 0.0232(14) -0.0040(10) -0.0024(11) -0.0042(10)
C28 0.0208(14) 0.0196(13) 0.0300(15) -0.0055(11) -0.0030(11) -0.0024(11)
C29 0.0219(14) 0.0212(14) 0.0298(15) -0.0106(11) 0.0007(11) -0.0056(11)
C30 0.0207(13) 0.0180(13) 0.0207(13) -0.0067(10) 0.0036(10) -0.0076(10)
C31 0.0212(13) 0.0201(13) 0.0176(13) -0.0039(10) 0.0012(10) -0.0080(11)
C32 0.0267(15) 0.0214(14) 0.0287(15) -0.0071(11) -0.0034(12) -0.0073(12)
C33 0.0312(16) 0.0368(17) 0.0216(15) -0.0063(12) 0.0041(12) -0.0172(13)
C34 0.0207(13) 0.0181(13) 0.0216(14) -0.0068(10) -0.0018(11) -0.0031(10)
C35 0.0330(16) 0.0226(14) 0.0177(13) -0.0052(11) -0.0019(11) -0.0069(12)
C36 0.0348(16) 0.0207(14) 0.0241(14) -0.0080(11) -0.0086(12) -0.0072(12)
C37 0.0221(13) 0.0172(13) 0.0234(14) -0.0047(10) -0.0051(11) -0.0049(10)
C38 0.0239(14) 0.0179(13) 0.0269(15) -0.0050(11) -0.0084(11) -0.0067(11)
C39 0.0262(15) 0.0292(15) 0.0251(15) -0.0034(12) -0.0001(12) -0.0146(12)
C40 0.035(2) 0.098(4) 0.051(2) -0.002(2) -0.0047(18) -0.033(2)
C41 0.102(3) 0.036(2) 0.041(2) -0.0083(17) 0.016(2) -0.038(2)
C42 0.043(2) 0.044(2) 0.0306(17) -0.0058(14) 0.0023(15) -0.0221(16)

loop_
_atom_type_symbol
_atom_type_description
_atom_type_scat_dispersion_real
_atom_type_scat_dispersion_imag
_atom_type_scat_source
C C 0.0033 0.0016 'International Tables Vol C Tables 4.2.6.8 and 6.1.1.4'
H H 0.0000 0.0000 'International Tables Vol C Tables 4.2.6.8 and 6.1.1.4'
N N 0.0061 0.0033 'International Tables Vol C Tables 4.2.6.8 and 6.1.1.4'
Fe Fe 0.3463 0.8444 'International Tables Vol C Tables 4.2.6.8 and 6.1.1.4'

loop_
_geom_angle_atom_site_label_1
_geom_angle_atom_site_label_2
_geom_angle_atom_site_label_3
_geom_angle
_geom_angle_site_symmetry_1
_geom_angle_site_symmetry_3
_geom_angle_publ_flag
N6 Fe1 N2 137.35(9) . . ?
N6 Fe1 N1 124.89(9) . . ?
N2 Fe1 N1 82.85(9) . . ?
N6 Fe1 N5 83.69(9) . . ?
N2 Fe1 N5 119.72(9) . . ?
N1 Fe1 N5 109.79(9) . . ?
C5 N1 C4 119.6(2) . . ?
C5 N1 Fe1 107.94(17) . . ?
C4 N1 Fe1 132.31(16) . . ?
N3 Fe2 N7 139.11(9) . . ?
N3 Fe2 N4 83.57(9) . . ?
N7 Fe2 N4 119.11(9) . . ?
N3 Fe2 N8 124.86(9) . . ?
N7 Fe2 N8 82.53(9) . . ?
N4 Fe2 N8 108.09(9) . . ?
C9 N2 C6 106.5(2) . . ?
C9 N2 Fe1 143.26(19) . . ?
C6 N2 Fe1 107.90(17) . . ?
C13 N3 C16 106.2(2) . . ?
C13 N3 Fe2 144.64(18) . . ?
C16 N3 Fe2 108.63(17) . . ?
C17 N4 C18 119.6(2) . . ?
C17 N4 Fe2 107.78(18) . . ?
C18 N4 Fe2 132.56(18) . . ?
N1 C4 C3 109.2(2) . . ?
N1 C4 C2 106.8(2) . . ?
C3 C4 C2 110.1(2) . . ?
N1 C4 C1 110.3(2) . . ?
C3 C4 C1 111.1(3) . . ?
C2 C4 C1 109.3(2) . . ?
C26 N5 C25 119.1(2) . . ?
C26 N5 Fe1 108.03(18) . . ?
C25 N5 Fe1 132.72(18) . . ?
N1 C5 C6 120.3(2) . . ?
C30 N6 C27 106.2(2) . . ?
C30 N6 Fe1 144.99(18) . . ?
C27 N6 Fe1 108.46(17) . . ?
N2 C6 C7 109.9(2) . . ?
N2 C6 C5 118.2(2) . . ?
C7 C6 C5 131.9(3) . . ?
C34 N7 C37 106.5(2) . . ?
C34 N7 Fe2 142.76(18) . . ?
C37 N7 Fe2 108.17(17) . . ?
C6 C7 C8 106.5(2) . . ?
C38 N8 C39 119.4(2) . . ?
C38 N8 Fe2 107.75(18) . . ?
C39 N8 Fe2 132.55(18) . . ?
C7 C8 C9 107.1(2) . . ?
N2 C9 C8 109.8(2) . . ?
N2 C9 C10 120.9(2) . . ?
C8 C9 C10 128.9(2) . . ?
C9 C10 C13 110.9(2) . . ?
C9 C10 C12 110.3(2) . . ?
C13 C10 C12 108.3(2) . . ?
C9 C10 C11 107.9(2) . . ?
C13 C10 C11 111.8(2) . . ?
C12 C10 C11 107.7(2) . . ?
N3 C13 C14 110.1(2) . . ?
N3 C13 C10 123.3(2) . . ?
C14 C13 C10 126.3(3) . . ?
C15 C14 C13 107.1(3) . . ?
C16 C15 C14 106.4(2) . . ?
N3 C16 C15 110.2(2) . . ?
N3 C16 C17 118.3(2) . . ?
C15 C16 C17 131.5(3) . . ?
N4 C17 C16 121.2(2) . . ?
N4 C18 C20 107.5(2) . . ?
N4 C18 C21 108.4(2) . . ?
C20 C18 C21 110.8(3) . . ?
N4 C18 C19 111.0(2) . . ?
C20 C18 C19 109.7(3) . . ?
C21 C18 C19 109.3(3) . . ?
N5 C25 C24 106.8(2) . . ?
N5 C25 C22 111.8(2) . . ?
C24 C25 C22 109.5(3) . . ?
N5 C25 C23 109.0(2) . . ?
C24 C25 C23 109.8(3) . . ?
C22 C25 C23 109.9(3) . . ?
N5 C26 C27 120.7(3) . . ?
C28 C27 N6 109.9(2) . . ?
C28 C27 C26 131.4(3) . . ?
N6 C27 C26 118.7(2) . . ?
C27 C28 C29 106.7(2) . . ?
C28 C29 C30 107.1(2) . . ?
N6 C30 C29 110.2(2) . . ?
N6 C30 C31 123.3(2) . . ?
C29 C30 C31 126.2(2) . . ?
C34 C31 C30 109.8(2) . . ?
C34 C31 C32 108.5(2) . . ?
C30 C31 C32 112.0(2) . . ?
C34 C31 C33 110.4(2) . . ?
C30 C31 C33 108.1(2) . . ?
C32 C31 C33 108.0(2) . . ?
N7 C34 C35 109.8(2) . . ?
N7 C34 C31 120.9(2) . . ?
C35 C34 C31 129.0(2) . . ?
C34 C35 C36 107.2(2) . . ?
C37 C36 C35 106.1(2) . . ?
N7 C37 C36 110.3(2) . . ?
N7 C37 C38 118.0(2) . . ?
C36 C37 C38 131.7(3) . . ?
N8 C38 C37 120.2(2) . . ?
N8 C39 C42 107.3(2) . . ?
N8 C39 C40 108.7(3) . . ?
C42 C39 C40 110.1(3) . . ?
N8 C39 C41 110.6(3) . . ?
C42 C39 C41 109.3(3) . . ?
C40 C39 C41 110.7(3) . . ?

loop_
_geom_bond_atom_site_label_1
_geom_bond_atom_site_label_2
_geom_bond_distance
_geom_bond_site_symmetry_2
_geom_bond_publ_flag
Fe1 N6 2.016(2) . ?
Fe1 N2 2.021(2) . ?
Fe1 N1 2.104(2) . ?
Fe1 N5 2.107(2) . ?
N1 C5 1.296(3) . ?
N1 C4 1.492(3) . ?
C1 C4 1.533(4) . ?
Fe2 N3 2.019(2) . ?
Fe2 N7 2.021(2) . ?
Fe2 N4 2.113(2) . ?
Fe2 N8 2.115(2) . ?
N2 C9 1.366(3) . ?
N2 C6 1.382(3) . ?
C2 C4 1.519(4) . ?
N3 C13 1.360(3) . ?
N3 C16 1.387(3) . ?
C3 C4 1.519(4) . ?
N4 C17 1.292(4) . ?
N4 C18 1.495(3) . ?
N5 C26 1.301(3) . ?
N5 C25 1.489(3) . ?
C5 C6 1.419(4) . ?
N6 C30 1.356(3) . ?
N6 C27 1.394(3) . ?
C6 C7 1.391(4) . ?
N7 C34 1.362(3) . ?
N7 C37 1.383(3) . ?
C7 C8 1.395(4) . ?
N8 C38 1.299(4) . ?
N8 C39 1.489(3) . ?
C8 C9 1.397(4) . ?
C9 C10 1.509(4) . ?
C10 C13 1.510(4) . ?
C10 C12 1.541(4) . ?
C10 C11 1.543(4) . ?
C13 C14 1.398(4) . ?
C14 C15 1.394(4) . ?
C15 C16 1.389(4) . ?
C16 C17 1.425(4) . ?
C18 C20 1.506(4) . ?
C18 C21 1.529(4) . ?
C18 C19 1.530(4) . ?
C22 C25 1.528(4) . ?
C23 C25 1.529(4) . ?
C24 C25 1.517(4) . ?
C26 C27 1.416(4) . ?
C27 C28 1.387(4) . ?
C28 C29 1.389(4) . ?
C29 C30 1.401(4) . ?
C30 C31 1.518(4) . ?
C31 C34 1.512(4) . ?
C31 C32 1.537(4) . ?
C31 C33 1.539(4) . ?
C34 C35 1.396(4) . ?
C35 C36 1.401(4) . ?
C36 C37 1.387(4) . ?
C37 C38 1.423(4) . ?
C39 C42 1.505(4) . ?
C39 C40 1.512(5) . ?
C39 C41 1.532(5) . ?
